data_7220579
loop_
_publ_author_name
'Fershtat, Leonid L.'
'Ananyev, Ivan V.'
'Makhova, Nina N.'

_publ_section_title
;
 Efficient assembly of mono- and bis(1,2,4-oxadiazol-3-yl)furoxan
 scaffolds via tandem reactions of furoxanylamidoximes
;
_journal_issue 58
_journal_name_full 'RSC Adv.'
_journal_page_first 47248
_journal_paper_doi 10.1039/C5RA07295F
_journal_volume 5
_journal_year 2015
_chemical_formula_moiety 'C11 H8 N4 O3'
_chemical_formula_sum 'C11 H8 N4 O3'
_chemical_formula_weight 244.21
_space_group_crystal_system monoclinic
_space_group_IT_number 14
_space_group_name_Hall '-P 2yn'
_space_group_name_H-M_alt 'P 1 21/n 1'
_symmetry_space_group_name_Hall '-P 2yn'
_symmetry_space_group_name_H-M 'P 1 21/n 1'
_atom_sites_solution_hydrogens geom
_audit_creation_method SHELXL-2014/6
_audit_update_record
;
2015-04-14 deposited with the CCDC.
2015-05-27 downloaded from the CCDC.
;
_cell_angle_alpha 90
_cell_angle_beta 113.126(4)
_cell_angle_gamma 90
_cell_formula_units_Z 4
_cell_length_a 6.5740(13)
_cell_length_b 22.414(5)
_cell_length_c 7.9769(16)
_cell_measurement_reflns_used 179
_cell_measurement_temperature 120(2)
_cell_measurement_theta_max 25
_cell_measurement_theta_min 3
_cell_volume 1080.9(4)
_computing_cell_refinement 'Bruker SAINT'
_computing_data_collection 'Bruker APEX II'
_computing_data_reduction 'Bruker SAINT'
_computing_molecular_graphics 'Bruker SHELXTL'
_computing_publication_material 'Bruker SHELXTL'
_computing_structure_refinement 'SHELXL-97 (Sheldrick, 1997)'
_computing_structure_solution 'SHELXS-97 (Sheldrick, 1997)'
_diffrn_ambient_temperature 120(2)
_diffrn_measured_fraction_theta_full 1.000
_diffrn_measured_fraction_theta_max 1.000
_diffrn_measurement_device_type 'Bruker APEX II CCD area detector''
_diffrn_measurement_method 'omega scans'
_diffrn_radiation_type MoK\a
_diffrn_radiation_wavelength 0.71073
_diffrn_reflns_av_R_equivalents 0.0924
_diffrn_reflns_av_unetI/netI 0.0723
_diffrn_reflns_laue_measured_fraction_full 1.000
_diffrn_reflns_laue_measured_fraction_max 1.000
_diffrn_reflns_limit_h_max 8
_diffrn_reflns_limit_h_min -8
_diffrn_reflns_limit_k_max 29
_diffrn_reflns_limit_k_min -29
_diffrn_reflns_limit_l_max 10
_diffrn_reflns_limit_l_min -10
_diffrn_reflns_number 12165
_diffrn_reflns_point_group_measured_fraction_full 1.000
_diffrn_reflns_point_group_measured_fraction_max 1.000
_diffrn_reflns_theta_full 25.242
_diffrn_reflns_theta_max 27.996
_diffrn_reflns_theta_min 1.817
_exptl_absorpt_coefficient_mu 0.114
_exptl_absorpt_correction_T_max 0.984
_exptl_absorpt_correction_T_min 0.955
_exptl_absorpt_correction_type multi-scan
_exptl_absorpt_process_details SADABS
_exptl_crystal_colour colorless
_exptl_crystal_density_diffrn 1.501
_exptl_crystal_description prism
_exptl_crystal_F_000 504
_exptl_crystal_size_max 0.290
_exptl_crystal_size_mid 0.240
_exptl_crystal_size_min 0.150
_refine_diff_density_max 0.301
_refine_diff_density_min -0.246
_refine_diff_density_rms 0.059
_refine_ls_extinction_method none
_refine_ls_goodness_of_fit_ref 1.032
_refine_ls_hydrogen_treatment constr
_refine_ls_matrix_type full
_refine_ls_number_parameters 164
_refine_ls_number_reflns 2625
_refine_ls_number_restraints 0
_refine_ls_restrained_S_all 1.032
_refine_ls_R_factor_all 0.1135
_refine_ls_R_factor_gt 0.0625
_refine_ls_shift/su_max 0.000
_refine_ls_shift/su_mean 0.000
_refine_ls_structure_factor_coef Fsqd
_refine_ls_weighting_details 'w=1/[\s^2^(Fo^2^)+(0.0669P)^2^+0.1205P] where P=(Fo^2^+2Fc^2^)/3'
_refine_ls_weighting_scheme calc
_refine_ls_wR_factor_gt 0.1258
_refine_ls_wR_factor_ref 0.1429
_reflns_Friedel_coverage 0.000
_reflns_number_gt 1671
_reflns_number_total 2625
_reflns_threshold_expression I>2\s(I)
_cod_data_source_file c5ra07295f2.cif
_cod_data_source_block a
_cod_database_code 7220579
_shelx_space_group_comment
;
The symmetry employed for this shelxl refinement is uniquely defined
by the following loop, which should always be used as a source of
symmetry information in preference to the above space-group names.
They are only intended as comments.
;
_shelx_estimated_absorpt_t_min 0.968
_shelx_estimated_absorpt_t_max 0.983
_shelxl_version_number 2014/6

loop_
_space_group_symop_operation_xyz
'x, y, z'
'-x+1/2, y+1/2, -z+1/2'
'-x, -y, -z'
'x-1/2, -y-1/2, z-1/2'

loop_
_atom_site_label
_atom_site_type_symbol
_atom_site_fract_x
_atom_site_fract_y
_atom_site_fract_z
_atom_site_U_iso_or_equiv
_atom_site_adp_type
_atom_site_occupancy
_atom_site_site_symmetry_order
_atom_site_calc_flag
_atom_site_refinement_flags_posn
_atom_site_refinement_flags_adp
O1 O 0.0890(3) 0.26456(8) -0.1618(3) 0.0319(5) Uani 1 1 d . .
O2 O 0.3891(3) 0.21349(7) -0.1658(2) 0.0261(4) Uani 1 1 d . .
O3 O 0.5521(3) 0.02003(7) 0.3256(2) 0.0226(4) Uani 1 1 d . .
N1 N 0.2165(3) 0.22198(9) -0.0983(3) 0.0226(5) Uani 1 1 d . .
N2 N 0.5077(3) 0.16381(9) -0.0809(3) 0.0227(5) Uani 1 1 d . .
N3 N 0.4223(3) 0.07109(9) 0.2521(3) 0.0224(5) Uani 1 1 d . .
N4 N 0.6762(3) 0.05842(9) 0.1278(3) 0.0185(4) Uani 1 1 d . .
C1 C 0.2351(4) 0.17978(10) 0.0214(3) 0.0196(5) Uani 1 1 d . .
C1A C 0.0892(4) 0.17734(12) 0.1225(4) 0.0279(6) Uani 1 1 d . .
H1AA H -0.0428 0.2017 0.0595 0.042 Uiso 1 1 calc R U
H1AB H 0.1685 0.1928 0.2461 0.042 Uiso 1 1 calc R U
H1AC H 0.0451 0.1359 0.1290 0.042 Uiso 1 1 calc R U
C2 C 0.4170(4) 0.14446(10) 0.0287(3) 0.0175(5) Uani 1 1 d . .
C3 C 0.5056(3) 0.09094(10) 0.1387(3) 0.0158(5) Uani 1 1 d . .
C4 C 0.6969(4) 0.01588(10) 0.2458(3) 0.0172(5) Uani 1 1 d . .
C5 C 0.8537(4) -0.03369(10) 0.2948(3) 0.0179(5) Uani 1 1 d . .
C6 C 1.0141(4) -0.03447(10) 0.2219(3) 0.0201(5) Uani 1 1 d . .
H6A H 1.0213 -0.0029 0.1451 0.024 Uiso 1 1 calc R U
C7 C 1.1633(4) -0.08114(11) 0.2609(3) 0.0222(5) Uani 1 1 d . .
H7A H 1.2709 -0.0820 0.2090 0.027 Uiso 1 1 calc R U
C8 C 1.1551(4) -0.12668(11) 0.3761(3) 0.0244(6) Uani 1 1 d . .
H8A H 1.2574 -0.1588 0.4030 0.029 Uiso 1 1 calc R U
C9 C 0.9980(4) -0.12538(11) 0.4518(3) 0.0256(6) Uani 1 1 d . .
H9A H 0.9946 -0.1563 0.5321 0.031 Uiso 1 1 calc R U
C10 C 0.8456(4) -0.07914(11) 0.4110(3) 0.0219(5) Uani 1 1 d . .
H10A H 0.7369 -0.0785 0.4619 0.026 Uiso 1 1 calc R U

loop_
_atom_site_aniso_label
_atom_site_aniso_U_11
_atom_site_aniso_U_22
_atom_site_aniso_U_33
_atom_site_aniso_U_23
_atom_site_aniso_U_13
_atom_site_aniso_U_12
O1 0.0287(10) 0.0221(10) 0.0333(11) 0.0024(8) -0.0003(9) 0.0080(8)
O2 0.0275(9) 0.0252(9) 0.0249(10) 0.0060(8) 0.0094(8) 0.0020(7)
O3 0.0273(9) 0.0238(9) 0.0191(9) 0.0055(7) 0.0116(7) 0.0023(7)
N1 0.0195(10) 0.0214(11) 0.0219(11) -0.0025(9) 0.0028(9) -0.0019(9)
N2 0.0263(11) 0.0203(10) 0.0209(11) 0.0047(9) 0.0086(9) 0.0020(8)
N3 0.0233(10) 0.0229(11) 0.0202(11) 0.0033(9) 0.0078(9) 0.0043(9)
N4 0.0198(9) 0.0196(10) 0.0152(10) -0.0003(8) 0.0059(8) 0.0004(8)
C1 0.0185(12) 0.0181(12) 0.0175(12) -0.0025(10) 0.0022(9) -0.0029(10)
C1A 0.0244(13) 0.0330(15) 0.0277(15) -0.0019(12) 0.0117(11) -0.0003(11)
C2 0.0172(11) 0.0206(12) 0.0125(11) -0.0031(9) 0.0036(9) -0.0026(9)
C3 0.0143(10) 0.0184(11) 0.0138(11) -0.0037(9) 0.0046(9) -0.0041(9)
C4 0.0187(11) 0.0203(12) 0.0107(11) -0.0036(9) 0.0038(9) -0.0058(9)
C5 0.0210(12) 0.0191(11) 0.0093(11) -0.0032(9) 0.0012(9) -0.0019(9)
C6 0.0246(12) 0.0178(12) 0.0146(12) -0.0003(10) 0.0042(10) -0.0037(10)
C7 0.0213(12) 0.0252(13) 0.0181(12) -0.0026(10) 0.0058(10) 0.0006(10)
C8 0.0261(13) 0.0208(13) 0.0202(13) -0.0024(11) 0.0024(10) 0.0017(10)
C9 0.0349(14) 0.0189(12) 0.0181(13) 0.0041(10) 0.0052(11) -0.0009(11)
C10 0.0265(13) 0.0245(13) 0.0158(12) -0.0027(10) 0.0096(10) -0.0027(10)

loop_
_atom_type_symbol
_atom_type_description
_atom_type_scat_dispersion_real
_atom_type_scat_dispersion_imag
_atom_type_scat_source
C C 0.0033 0.0016 'International Tables Vol C Tables 4.2.6.8 and 6.1.1.4'
H H 0.0000 0.0000 'International Tables Vol C Tables 4.2.6.8 and 6.1.1.4'
N N 0.0061 0.0033 'International Tables Vol C Tables 4.2.6.8 and 6.1.1.4'
O O 0.0106 0.0060 'International Tables Vol C Tables 4.2.6.8 and 6.1.1.4'

loop_
_geom_angle_atom_site_label_1
_geom_angle_atom_site_label_2
_geom_angle_atom_site_label_3
_geom_angle
N2 O2 N1 107.36(16)
C4 O3 N3 106.58(17)
O1 N1 C1 134.9(2)
O1 N1 O2 116.86(19)
C1 N1 O2 108.23(18)
C2 N2 O2 106.16(19)
C3 N3 O3 102.41(18)
C4 N4 C3 101.45(19)
N1 C1 C2 105.6(2)
N1 C1 C1A 121.9(2)
C2 C1 C1A 132.5(2)
C1 C1A H1AA 109.5
C1 C1A H1AB 109.5
H1AA C1A H1AB 109.5
C1 C1A H1AC 109.5
H1AA C1A H1AC 109.5
H1AB C1A H1AC 109.5
N2 C2 C1 112.7(2)
N2 C2 C3 119.5(2)
C1 C2 C3 127.8(2)
N3 C3 N4 116.1(2)
N3 C3 C2 121.2(2)
N4 C3 C2 122.7(2)
N4 C4 O3 113.5(2)
N4 C4 C5 127.6(2)
O3 C4 C5 118.9(2)
C6 C5 C10 120.2(2)
C6 C5 C4 118.0(2)
C10 C5 C4 121.8(2)
C7 C6 C5 120.2(2)
C7 C6 H6A 119.9
C5 C6 H6A 119.9
C6 C7 C8 119.8(2)
C6 C7 H7A 120.1
C8 C7 H7A 120.1
C9 C8 C7 120.1(2)
C9 C8 H8A 119.9
C7 C8 H8A 119.9
C8 C9 C10 120.4(2)
C8 C9 H9A 119.8
C10 C9 H9A 119.8
C9 C10 C5 119.3(2)
C9 C10 H10A 120.4
C5 C10 H10A 120.4

loop_
_geom_bond_atom_site_label_1
_geom_bond_atom_site_label_2
_geom_bond_distance
O1 N1 1.239(2)
O2 N2 1.376(2)
O2 N1 1.447(3)
O3 C4 1.340(3)
O3 N3 1.410(2)
N1 C1 1.315(3)
N2 C2 1.310(3)
N3 C3 1.306(3)
N4 C4 1.309(3)
N4 C3 1.369(3)
C1 C2 1.416(3)
C1 C1A 1.477(3)
C1A H1AA 0.9800
C1A H1AB 0.9800
C1A H1AC 0.9800
C2 C3 1.465(3)
C4 C5 1.461(3)
C5 C6 1.390(3)
C5 C10 1.392(3)
C6 C7 1.383(3)
C6 H6A 0.9500
C7 C8 1.388(3)
C7 H7A 0.9500
C8 C9 1.387(4)
C8 H8A 0.9500
C9 C10 1.389(3)
C9 H9A 0.9500
C10 H10A 0.9500

loop_
_geom_torsion_atom_site_label_1
_geom_torsion_atom_site_label_2
_geom_torsion_atom_site_label_3
_geom_torsion_atom_site_label_4
_geom_torsion
N2 O2 N1 O1 -178.97(18)
N2 O2 N1 C1 0.6(2)
N1 O2 N2 C2 -0.5(2)
C4 O3 N3 C3 -0.1(2)
O1 N1 C1 C2 179.0(2)
O2 N1 C1 C2 -0.5(2)
O1 N1 C1 C1A -3.3(4)
O2 N1 C1 C1A 177.19(19)
O2 N2 C2 C1 0.3(3)
O2 N2 C2 C3 179.36(18)
N1 C1 C2 N2 0.1(3)
C1A C1 C2 N2 -177.1(2)
N1 C1 C2 C3 -178.9(2)
C1A C1 C2 C3 3.8(4)
O3 N3 C3 N4 0.4(2)
O3 N3 C3 C2 179.46(18)
C4 N4 C3 N3 -0.5(3)
C4 N4 C3 C2 -179.5(2)
N2 C2 C3 N3 178.6(2)
C1 C2 C3 N3 -2.5(3)
N2 C2 C3 N4 -2.4(3)
C1 C2 C3 N4 176.5(2)
C3 N4 C4 O3 0.4(2)
C3 N4 C4 C5 179.6(2)
N3 O3 C4 N4 -0.2(2)
N3 O3 C4 C5 -179.50(18)
N4 C4 C5 C6 6.0(3)
O3 C4 C5 C6 -174.8(2)
N4 C4 C5 C10 -174.1(2)
O3 C4 C5 C10 5.1(3)
C10 C5 C6 C7 1.6(3)
C4 C5 C6 C7 -178.5(2)
C5 C6 C7 C8 -1.3(3)
C6 C7 C8 C9 0.0(3)
C7 C8 C9 C10 1.0(4)
C8 C9 C10 C5 -0.7(3)
C6 C5 C10 C9 -0.6(3)
C4 C5 C10 C9 179.6(2)
